data_4513440
loop_
_publ_author_name
'Alcaide, Benito'
'Almendros, Pedro'
'Fern\'andez, Israel'
'Mart\'in-Montero, Ra\'ul'
'Mart\'inez-Pe\~na, Francisco'
'Ruiz, M. Pilar'
'Torres, M. Rosario'

_publ_section_title
;
 Gold-Catalyzed Reactivity Reversal of Indolizidinone-Tethered \b-Amino
 Allenes Controlled by the Stereochemistry
;
_journal_issue 8
_journal_name_full 'ACS Catalysis'
_journal_page_first 4842
_journal_paper_doi 10.1021/acscatal.5b01061
_journal_volume 5
_journal_year 2015
_chemical_formula_sum 'C22 H22 N2 O3'
_chemical_formula_weight 362.42
_chemical_name_systematic
; 
 ? 
;
_space_group_IT_number 4
_symmetry_cell_setting monoclinic
_symmetry_space_group_name_Hall 'P 2yb'
_symmetry_space_group_name_H-M 'P 1 21 1'
_atom_sites_solution_hydrogens geom
_atom_sites_solution_primary direct
_atom_sites_solution_secondary difmap
_audit_creation_method SHELXL-97
_cell_angle_alpha 90.00
_cell_angle_beta 100.922(7)
_cell_angle_gamma 90.00
_cell_formula_units_Z 2
_cell_length_a 10.202(4)
_cell_length_b 7.487(3)
_cell_length_c 11.933(5)
_cell_measurement_reflns_used 1621
_cell_measurement_temperature 296(2)
_cell_measurement_theta_max 21.51
_cell_measurement_theta_min 2.41
_cell_volume 895.0(6)
_computing_cell_refinement 'Bruker SMART'
_computing_data_collection 'Bruker SMART'
_computing_data_reduction 'Bruker SAINT'
_computing_molecular_graphics 'Bruker SHELXTL'
_computing_publication_material 'Bruker SHELXTL'
_computing_structure_refinement 'SHELXL-97 (Sheldrick, 1997)'
_computing_structure_solution 'SHELXS-97 (Sheldrick, 1990)'
_diffrn_ambient_temperature 296(2)
_diffrn_measured_fraction_theta_full 1.000
_diffrn_measured_fraction_theta_max 1.000
_diffrn_measurement_device_type 'CCD area detector'
_diffrn_measurement_method 'phi and omega scans'
_diffrn_radiation_monochromator graphite
_diffrn_radiation_source 'fine-focus sealed tube'
_diffrn_radiation_type MoK\a
_diffrn_radiation_wavelength 0.71073
_diffrn_reflns_av_R_equivalents 0.0607
_diffrn_reflns_av_sigmaI/netI 0.0691
_diffrn_reflns_limit_h_max 10
_diffrn_reflns_limit_h_min -12
_diffrn_reflns_limit_k_max 8
_diffrn_reflns_limit_k_min -7
_diffrn_reflns_limit_l_max 14
_diffrn_reflns_limit_l_min -14
_diffrn_reflns_number 6811
_diffrn_reflns_theta_full 25.00
_diffrn_reflns_theta_max 25.00
_diffrn_reflns_theta_min 1.74
_exptl_absorpt_coefficient_mu 0.090
_exptl_absorpt_correction_type none
_exptl_crystal_colour ambar
_exptl_crystal_density_diffrn 1.345
_exptl_crystal_density_method 'not measured'
_exptl_crystal_description prismatic
_exptl_crystal_F_000 384
_exptl_crystal_size_max 0.30
_exptl_crystal_size_mid 0.21
_exptl_crystal_size_min 0.14
_refine_diff_density_max 0.145
_refine_diff_density_min -0.123
_refine_diff_density_rms 0.029
_refine_ls_abs_structure_details 'Flack H D (1983), Acta Cryst. A39, 876-881'
_refine_ls_abs_structure_Flack -0.4(13)
_refine_ls_extinction_method none
_refine_ls_goodness_of_fit_ref 0.966
_refine_ls_hydrogen_treatment constr
_refine_ls_matrix_type full
_refine_ls_number_parameters 244
_refine_ls_number_reflns 2980
_refine_ls_number_restraints 1
_refine_ls_restrained_S_all 0.966
_refine_ls_R_factor_all 0.0716
_refine_ls_R_factor_gt 0.0363
_refine_ls_shift/su_max 0.000
_refine_ls_shift/su_mean 0.000
_refine_ls_structure_factor_coef Fsqd
_refine_ls_weighting_details 'calc w=1/[\s^2^(Fo^2^)+(0.0040P)^2^+0.0000P] where P=(Fo^2^+2Fc^2^)/3'
_refine_ls_weighting_scheme calc
_refine_ls_wR_factor_gt 0.0556
_refine_ls_wR_factor_ref 0.0618
_reflns_number_gt 1862
_reflns_number_total 2980
_reflns_threshold_expression >2sigma(I)
_cod_data_source_file cs5b01061_si_002.cif
_cod_data_source_block FR39
_cod_depositor_comments
;
The following automatic conversions were performed:

'_symmetry_cell_setting' value 'Monoclinic' changed to 'monoclinic'
according to
/usr/data/users/saulius/crontab/automatic-downloads/rss-feeds/ACS/lib/dictionaries/cif_core.dic
dictionary named 'cif_core.dic' version 2.4.2 from 2011-04-26.

Automatic conversion script
Id: cif_fix_values 3271 2015-04-21 07:52:19Z andrius 

 Adding full bibliography for 4513439--4513440.cif.
;
_cod_original_sg_symbol_H-M P2(1)
_cod_database_code 4513440

loop_
_symmetry_equiv_pos_as_xyz
'x, y, z'
'-x, y+1/2, -z'

loop_
_atom_site_label
_atom_site_type_symbol
_atom_site_fract_x
_atom_site_fract_y
_atom_site_fract_z
_atom_site_U_iso_or_equiv
_atom_site_adp_type
_atom_site_occupancy
_atom_site_symmetry_multiplicity
_atom_site_calc_flag
_atom_site_refinement_flags
C3 C 1.0427(2) 0.2190(4) 0.45081(19) 0.0435(6) Uani 1 1 d .
C2 C 0.9357(2) 0.2314(4) 0.52720(18) 0.0412(6) Uani 1 1 d .
H15 H 0.9235 0.3699 0.5393 0.049 Uiso 1 1 d R
C1 C 0.8147(2) 0.1626(3) 0.44510(17) 0.0422(7) Uani 1 1 d .
H20 H 0.8321 0.0120 0.4425 0.051 Uiso 1 1 d R
C18 C 0.5920(2) 0.0850(4) 0.36760(19) 0.0557(8) Uani 1 1 d .
H18A H 0.5007 0.1273 0.3576 0.067 Uiso 1 1 calc R
H18B H 0.5934 -0.0382 0.3930 0.067 Uiso 1 1 calc R
C17 C 0.6368(2) 0.0920(4) 0.2537(2) 0.0586(8) Uani 1 1 d .
H17 H 0.5809 0.0406 0.1914 0.070 Uiso 1 1 calc R
C10 C 0.7481(2) 0.1647(4) 0.2358(2) 0.0497(7) Uani 1 1 d .
C5 C 0.8345(2) 0.2487(4) 0.33554(19) 0.0455(7) Uani 1 1 d .
H28 H 0.8139 0.3764 0.3373 0.055 Uiso 1 1 calc R
C7 C 1.0306(2) 0.2308(4) 0.23912(19) 0.0456(7) Uani 1 1 d .
C11 C 1.1651(2) 0.2645(4) 0.2430(2) 0.0595(8) Uani 1 1 d .
H11 H 1.2219 0.2844 0.3126 0.071 Uiso 1 1 calc R
C12 C 1.2139(3) 0.2682(4) 0.1430(2) 0.0690(9) Uani 1 1 d .
H12 H 1.3039 0.2917 0.1455 0.083 Uiso 1 1 calc R
C13 C 1.1314(3) 0.2375(4) 0.0394(2) 0.0748(9) Uani 1 1 d .
H13 H 1.1655 0.2375 -0.0276 0.090 Uiso 1 1 calc R
C14 C 0.9978(3) 0.2070(4) 0.0364(2) 0.0677(8) Uani 1 1 d .
H14 H 0.9417 0.1879 -0.0336 0.081 Uiso 1 1 calc R
C8 C 0.9447(2) 0.2038(4) 0.13487(19) 0.0512(7) Uani 1 1 d .
C9 C 0.7957(2) 0.1761(4) 0.1244(2) 0.0682(9) Uani 1 1 d .
H9A H 0.7495 0.2738 0.0803 0.082 Uiso 1 1 calc R
H9B H 0.7709 0.0668 0.0820 0.082 Uiso 1 1 calc R
C30 C 1.0479(2) 0.2091(4) 0.72005(19) 0.0676(8) Uani 1 1 d .
H30A H 1.1323 0.2419 0.7018 0.101 Uiso 1 1 calc R
H30B H 1.0621 0.1288 0.7839 0.101 Uiso 1 1 calc R
H30C H 1.0029 0.3143 0.7391 0.101 Uiso 1 1 calc R
C21 C 0.6424(2) 0.1827(4) 0.5666(2) 0.0452(7) Uani 1 1 d .
C26 C 0.6995(2) 0.3018(4) 0.6511(2) 0.0524(7) Uani 1 1 d .
H26 H 0.7619 0.3840 0.6353 0.063 Uiso 1 1 calc R
C25 C 0.6661(2) 0.3011(4) 0.7577(2) 0.0519(7) Uani 1 1 d .
H25 H 0.7082 0.3797 0.8134 0.062 Uiso 1 1 calc R
C24 C 0.5710(2) 0.1849(4) 0.7821(2) 0.0509(7) Uani 1 1 d .
C23 C 0.5093(3) 0.0703(4) 0.6991(2) 0.0587(8) Uani 1 1 d .
H23 H 0.4433 -0.0067 0.7143 0.070 Uiso 1 1 calc R
C22 C 0.5452(2) 0.0688(4) 0.5918(2) 0.0532(7) Uani 1 1 d .
H22 H 0.5031 -0.0101 0.5363 0.064 Uiso 1 1 calc R
C29 C 0.4419(3) 0.0875(5) 0.9163(2) 0.0921(12) Uani 1 1 d .
H29A H 0.3624 0.1032 0.8596 0.138 Uiso 1 1 calc R
H29B H 0.4241 0.1194 0.9899 0.138 Uiso 1 1 calc R
H29C H 0.4696 -0.0352 0.9173 0.138 Uiso 1 1 calc R
N4 N 0.97771(17) 0.2253(3) 0.33960(15) 0.0445(5) Uani 1 1 d .
N19 N 0.67605(18) 0.1927(3) 0.45630(15) 0.0453(5) Uani 1 1 d .
O6 O 1.16188(15) 0.1995(3) 0.48562(13) 0.0584(5) Uani 1 1 d .
O16 O 0.96831(15) 0.1237(2) 0.62447(13) 0.0515(5) Uani 1 1 d .
O27 O 0.54339(17) 0.1966(3) 0.89025(14) 0.0716(6) Uani 1 1 d .

loop_
_atom_site_aniso_label
_atom_site_aniso_U_11
_atom_site_aniso_U_22
_atom_site_aniso_U_33
_atom_site_aniso_U_23
_atom_site_aniso_U_13
_atom_site_aniso_U_12
C3 0.0452(15) 0.0309(17) 0.0518(16) -0.0093(15) 0.0029(12) -0.0034(16)
C2 0.0506(15) 0.0296(16) 0.0405(14) 0.0017(13) 0.0013(11) -0.0001(15)
C1 0.0415(15) 0.0403(19) 0.0428(14) 0.0003(13) 0.0025(12) -0.0039(14)
C18 0.0488(17) 0.066(2) 0.0490(17) -0.0010(16) 0.0001(14) -0.0100(16)
C17 0.0521(17) 0.072(2) 0.0478(17) -0.0075(15) -0.0008(14) -0.0064(17)
C10 0.0457(15) 0.055(2) 0.0456(15) -0.0037(15) 0.0023(12) 0.0008(15)
C5 0.0405(14) 0.0424(18) 0.0517(16) -0.0007(14) 0.0042(12) 0.0013(14)
C7 0.0510(15) 0.0380(18) 0.0484(15) -0.0038(15) 0.0112(12) 0.0024(17)
C11 0.0544(17) 0.062(2) 0.0629(19) -0.0074(16) 0.0126(14) -0.0057(17)
C12 0.0635(19) 0.076(3) 0.073(2) -0.0093(19) 0.0266(17) -0.0123(19)
C13 0.0764(19) 0.096(3) 0.0570(19) -0.005(2) 0.0260(16) -0.009(2)
C14 0.0693(18) 0.079(2) 0.0553(17) 0.001(2) 0.0134(14) -0.001(2)
C8 0.0544(16) 0.0500(19) 0.0476(16) -0.0010(16) 0.0058(13) 0.0008(17)
C9 0.0577(17) 0.094(3) 0.0501(16) -0.0049(19) 0.0028(13) 0.0031(19)
C30 0.0758(18) 0.072(2) 0.0473(16) -0.0072(18) -0.0077(14) 0.000(2)
C21 0.0407(14) 0.0418(19) 0.0504(15) 0.0032(16) 0.0023(12) 0.0026(15)
C26 0.0460(17) 0.049(2) 0.0621(19) -0.0079(16) 0.0109(14) -0.0078(16)
C25 0.0484(17) 0.055(2) 0.0512(18) -0.0080(15) 0.0054(14) -0.0016(16)
C24 0.0499(17) 0.061(2) 0.0414(15) 0.0056(17) 0.0079(13) 0.0025(18)
C23 0.0566(18) 0.062(2) 0.058(2) 0.0036(17) 0.0145(15) -0.0146(18)
C22 0.0477(16) 0.0531(19) 0.0573(19) -0.0018(16) 0.0062(14) -0.0106(16)
C29 0.073(2) 0.137(3) 0.072(2) 0.006(2) 0.0304(18) -0.020(2)
N4 0.0435(12) 0.0442(15) 0.0441(12) -0.0027(13) 0.0044(10) 0.0009(13)
N19 0.0417(11) 0.0461(15) 0.0455(11) -0.0050(13) 0.0018(9) -0.0018(12)
O6 0.0426(9) 0.0674(14) 0.0617(11) -0.0021(12) 0.0010(8) 0.0026(12)
O16 0.0602(11) 0.0440(12) 0.0456(11) 0.0010(9) -0.0018(9) -0.0037(9)
O27 0.0672(12) 0.0956(16) 0.0531(11) 0.0008(13) 0.0139(9) -0.0107(14)

loop_
_atom_type_symbol
_atom_type_description
_atom_type_scat_dispersion_real
_atom_type_scat_dispersion_imag
_atom_type_scat_source
C C 0.0033 0.0016 'International Tables Vol C Tables 4.2.6.8 and 6.1.1.4'
H H 0.0000 0.0000 'International Tables Vol C Tables 4.2.6.8 and 6.1.1.4'
N N 0.0061 0.0033 'International Tables Vol C Tables 4.2.6.8 and 6.1.1.4'
O O 0.0106 0.0060 'International Tables Vol C Tables 4.2.6.8 and 6.1.1.4'

loop_
_geom_angle_atom_site_label_1
_geom_angle_atom_site_label_2
_geom_angle_atom_site_label_3
_geom_angle
O6 C3 N4 127.2(2)
O6 C3 C2 125.1(2)
N4 C3 C2 107.59(17)
O16 C2 C1 112.16(19)
O16 C2 C3 111.68(18)
C1 C2 C3 100.24(17)
O16 C2 H15 117.8
C1 C2 H15 108.6
C3 C2 H15 104.7
N19 C1 C5 107.76(18)
N19 C1 C2 124.93(19)
C5 C1 C2 100.90(17)
N19 C1 H20 108.2
C5 C1 H20 110.6
C2 C1 H20 104.0
N19 C18 C17 113.2(2)
N19 C18 H18A 108.9
C17 C18 H18A 108.9
N19 C18 H18B 108.9
C17 C18 H18B 108.9
H18A C18 H18B 107.8
C10 C17 C18 125.3(2)
C10 C17 H17 117.4
C18 C17 H17 117.4
C17 C10 C5 116.6(2)
C17 C10 C9 127.0(2)
C5 C10 C9 116.4(2)
N4 C5 C10 114.5(2)
N4 C5 C1 102.58(18)
C10 C5 C1 111.0(2)
N4 C5 H28 109.5
C10 C5 H28 109.5
C1 C5 H28 109.5
C11 C7 C8 120.5(2)
C11 C7 N4 120.9(2)
C8 C7 N4 118.6(2)
C12 C11 C7 119.4(3)
C12 C11 H11 120.3
C7 C11 H11 120.3
C13 C12 C11 121.0(3)
C13 C12 H12 119.5
C11 C12 H12 119.5
C12 C13 C14 119.0(2)
C12 C13 H13 120.5
C14 C13 H13 120.5
C13 C14 C8 121.7(3)
C13 C14 H14 119.2
C8 C14 H14 119.2
C14 C8 C7 118.3(2)
C14 C8 C9 118.6(2)
C7 C8 C9 123.0(2)
C10 C9 C8 115.0(2)
C10 C9 H9A 108.5
C8 C9 H9A 108.5
C10 C9 H9B 108.5
C8 C9 H9B 108.5
H9A C9 H9B 107.5
O16 C30 H30A 109.5
O16 C30 H30B 109.5
H30A C30 H30B 109.5
O16 C30 H30C 109.5
H30A C30 H30C 109.5
H30B C30 H30C 109.5
C22 C21 C26 117.3(2)
C22 C21 N19 122.7(2)
C26 C21 N19 119.7(2)
C25 C26 C21 121.6(2)
C25 C26 H26 119.2
C21 C26 H26 119.2
C24 C25 C26 120.4(3)
C24 C25 H25 119.8
C26 C25 H25 119.8
C23 C24 O27 124.8(3)
C23 C24 C25 119.3(2)
O27 C24 C25 115.9(3)
C24 C23 C22 120.2(3)
C24 C23 H23 119.9
C22 C23 H23 119.9
C21 C22 C23 121.1(3)
C21 C22 H22 119.4
C23 C22 H22 119.4
O27 C29 H29A 109.5
O27 C29 H29B 109.5
H29A C29 H29B 109.5
O27 C29 H29C 109.5
H29A C29 H29C 109.5
H29B C29 H29C 109.5
C3 N4 C7 129.41(18)
C3 N4 C5 109.50(17)
C7 N4 C5 120.71(18)
C21 N19 C1 118.88(18)
C21 N19 C18 115.3(2)
C1 N19 C18 106.96(18)
C2 O16 C30 114.60(19)
C24 O27 C29 117.6(2)

loop_
_geom_bond_atom_site_label_1
_geom_bond_atom_site_label_2
_geom_bond_distance
C3 O6 1.217(2)
C3 N4 1.367(3)
C3 C2 1.552(3)
C2 O16 1.401(3)
C2 C1 1.514(3)
C2 H15 1.0576
C1 N19 1.463(2)
C1 C5 1.505(3)
C1 H20 1.1432
C18 N19 1.470(3)
C18 C17 1.514(3)
C18 H18A 0.9700
C18 H18B 0.9700
C17 C10 1.313(3)
C17 H17 0.9300
C10 C5 1.480(3)
C10 C9 1.503(3)
C5 N4 1.463(2)
C5 H28 0.9800
C7 C11 1.387(3)
C7 C8 1.394(3)
C7 N4 1.406(2)
C11 C12 1.379(3)
C11 H11 0.9300
C12 C13 1.376(3)
C12 H12 0.9300
C13 C14 1.376(3)
C13 H13 0.9300
C14 C8 1.384(3)
C14 H14 0.9300
C8 C9 1.516(3)
C9 H9A 0.9700
C9 H9B 0.9700
C30 O16 1.421(3)
C30 H30A 0.9600
C30 H30B 0.9600
C30 H30C 0.9600
C21 C22 1.383(3)
C21 C26 1.388(3)
C21 N19 1.424(3)
C26 C25 1.378(3)
C26 H26 0.9300
C25 C24 1.375(3)
C25 H25 0.9300
C24 C23 1.370(3)
C24 O27 1.376(3)
C23 C22 1.397(3)
C23 H23 0.9300
C22 H22 0.9300
C29 O27 1.400(3)
C29 H29A 0.9600
C29 H29B 0.9600
C29 H29C 0.9600

loop_
_geom_torsion_atom_site_label_1
_geom_torsion_atom_site_label_2
_geom_torsion_atom_site_label_3
_geom_torsion_atom_site_label_4
_geom_torsion
O6 C3 C2 O16 -34.1(4)
N4 C3 C2 O16 143.0(2)
O6 C3 C2 C1 -153.0(3)
N4 C3 C2 C1 24.1(3)
O16 C2 C1 N19 80.8(3)
C3 C2 C1 N19 -160.6(2)
O16 C2 C1 C5 -158.30(19)
C3 C2 C1 C5 -39.7(2)
N19 C18 C17 C10 8.8(4)
C18 C17 C10 C5 -1.1(4)
C18 C17 C10 C9 -179.4(3)
C17 C10 C5 N4 142.8(2)
C9 C10 C5 N4 -38.7(3)
C17 C10 C5 C1 27.3(3)
C9 C10 C5 C1 -154.2(2)
N19 C1 C5 N4 174.68(19)
C2 C1 C5 N4 42.3(2)
N19 C1 C5 C10 -62.6(3)
C2 C1 C5 C10 165.1(2)
C8 C7 C11 C12 -1.1(4)
N4 C7 C11 C12 179.7(3)
C7 C11 C12 C13 -0.5(5)
C11 C12 C13 C14 1.5(5)
C12 C13 C14 C8 -0.9(5)
C13 C14 C8 C7 -0.7(5)
C13 C14 C8 C9 177.8(3)
C11 C7 C8 C14 1.7(4)
N4 C7 C8 C14 -179.1(3)
C11 C7 C8 C9 -176.7(3)
N4 C7 C8 C9 2.5(4)
C17 C10 C9 C8 -158.6(3)
C5 C10 C9 C8 23.0(4)
C14 C8 C9 C10 176.9(3)
C7 C8 C9 C10 -4.8(4)
C22 C21 C26 C25 3.2(4)
N19 C21 C26 C25 177.6(2)
C21 C26 C25 C24 -2.1(4)
C26 C25 C24 C23 -0.3(4)
C26 C25 C24 O27 -179.0(2)
O27 C24 C23 C22 -179.8(3)
C25 C24 C23 C22 1.6(4)
C26 C21 C22 C23 -1.9(4)
N19 C21 C22 C23 -176.1(2)
C24 C23 C22 C21 -0.4(4)
O6 C3 N4 C7 -7.7(5)
C2 C3 N4 C7 175.3(3)
O6 C3 N4 C5 179.4(3)
C2 C3 N4 C5 2.4(3)
C11 C7 N4 C3 -12.4(5)
C8 C7 N4 C3 168.4(3)
C11 C7 N4 C5 159.8(2)
C8 C7 N4 C5 -19.4(4)
C10 C5 N4 C3 -148.7(2)
C1 C5 N4 C3 -28.3(3)
C10 C5 N4 C7 37.8(4)
C1 C5 N4 C7 158.1(2)
C22 C21 N19 C1 -123.7(3)
C26 C21 N19 C1 62.2(3)
C22 C21 N19 C18 5.3(4)
C26 C21 N19 C18 -168.8(2)
C5 C1 N19 C21 -158.1(2)
C2 C1 N19 C21 -40.3(3)
C5 C1 N19 C18 69.2(2)
C2 C1 N19 C18 -173.0(2)
C17 C18 N19 C21 -176.7(2)
C17 C18 N19 C1 -42.1(3)
C1 C2 O16 C30 -159.31(18)
C3 C2 O16 C30 89.1(2)
C23 C24 O27 C29 -2.1(4)
C25 C24 O27 C29 176.5(2)
